data_8106134
loop_
_publ_author_name
'Xu, Zhi-Hong'
'Wu, Wei-Na'

_publ_section_title
;
 Crystal structure of
 Diiodo-(N&#x2032;-((quinolin-8-yl)methylene)isonicotinohydrazide \k3
 N,N&#x2032;,O)cadium(II) -- dimethylformamide (1/1), C19H19N5O2CdI2
;
_journal_issue 2
_journal_name_full 'Zeitschrift f\"ur Kristallographie - New Crystal Structures'
_journal_page_first 307
_journal_page_last 308
_journal_paper_doi 10.1515/ncrs-2017-0306
_journal_volume 233
_journal_year 2018
_chemical_formula_sum 'C19 H19 Cd I2 N5 O2 S0'
_chemical_formula_weight 715.59
_space_group_IT_number 14
_space_group_name_Hall '-P 2ybc'
_space_group_name_H-M_alt 'P 1 21/c 1'
_symmetry_cell_setting monoclinic
_symmetry_space_group_name_H-M 'P 1 21/c 1'
_atom_sites_solution_hydrogens geom
_atom_sites_solution_primary direct
_atom_sites_solution_secondary difmap
_cell_angle_alpha 90.00
_cell_angle_beta 92.892(13)
_cell_angle_gamma 90.00
_cell_formula_units_Z 4
_cell_length_a 12.320(10)
_cell_length_b 8.952(7)
_cell_length_c 21.533(16)
_cell_measurement_reflns_used 2342
_cell_measurement_temperature 296(2)
_cell_measurement_theta_max 23.18
_cell_measurement_theta_min 2.58
_cell_volume 2372(3)
_computing_cell_refinement 'Bruker SAINT'
_computing_data_collection 'Bruker APEX2'
_computing_data_reduction 'Bruker SAINT'
_computing_molecular_graphics 'Bruker SHELXTL'
_computing_publication_material 'Bruker SHELXTL'
_computing_structure_refinement 'SHELXL-97 (Sheldrick, 1997)'
_computing_structure_solution 'SHELXS-97 (Sheldrick, 1990)'
_diffrn_ambient_temperature 296(2)
_diffrn_measured_fraction_theta_full 0.999
_diffrn_measured_fraction_theta_max 0.999
_diffrn_measurement_device_type 'Bruker APEX-II CCD'
_diffrn_measurement_method '\f and \w scans'
_diffrn_radiation_monochromator graphite
_diffrn_radiation_source 'fine-focus sealed tube'
_diffrn_radiation_type MoK\a
_diffrn_radiation_wavelength 0.71073
_diffrn_reflns_av_R_equivalents 0.0403
_diffrn_reflns_av_sigmaI/netI 0.0476
_diffrn_reflns_limit_h_max 14
_diffrn_reflns_limit_h_min -14
_diffrn_reflns_limit_k_max 10
_diffrn_reflns_limit_k_min -10
_diffrn_reflns_limit_l_max 25
_diffrn_reflns_limit_l_min -17
_diffrn_reflns_number 11617
_diffrn_reflns_theta_full 25.00
_diffrn_reflns_theta_max 25.00
_diffrn_reflns_theta_min 1.66
_diffrn_standards_number 0
_exptl_absorpt_coefficient_mu 3.547
_exptl_absorpt_correction_T_max 0.6755
_exptl_absorpt_correction_T_min 0.5677
_exptl_absorpt_correction_type none
_exptl_crystal_colour colorless
_exptl_crystal_density_diffrn 2.004
_exptl_crystal_density_method 'not measured'
_exptl_crystal_description block
_exptl_crystal_F_000 1352
_exptl_crystal_size_max 0.18
_exptl_crystal_size_mid 0.14
_exptl_crystal_size_min 0.12
_refine_diff_density_max 0.774
_refine_diff_density_min -0.486
_refine_diff_density_rms 0.098
_refine_ls_extinction_method none
_refine_ls_goodness_of_fit_ref 1.002
_refine_ls_hydrogen_treatment mixed
_refine_ls_matrix_type full
_refine_ls_number_parameters 262
_refine_ls_number_reflns 4165
_refine_ls_number_restraints 0
_refine_ls_restrained_S_all 1.002
_refine_ls_R_factor_all 0.0652
_refine_ls_R_factor_gt 0.0373
_refine_ls_shift/su_max 0.001
_refine_ls_shift/su_mean 0.000
_refine_ls_structure_factor_coef Fsqd
_refine_ls_weighting_details 'calc w=1/[\s^2^(Fo^2^)+(0.0290P)^2^+1.1471P] where P=(Fo^2^+2Fc^2^)/3'
_refine_ls_weighting_scheme calc
_refine_ls_wR_factor_gt 0.0686
_refine_ls_wR_factor_ref 0.0771
_reflns_number_gt 2834
_reflns_number_total 4165
_reflns_threshold_expression >2sigma(I)
_cod_data_source_file suppl_ncrs-2017-0306_suppl.cif
_cod_data_source_block 1
_cod_depositor_comments
;
The following automatic conversions were performed:

data item '_symmetry_cell_setting' value 'Monoclinic' was changed to
'monoclinic' in accordance with the built-in table derived from the
CIF Core dictionary named 'cif_core.dic' version 2.4.5 last updated
on 2014-11-21.

Automatic conversion script
Id: cif_fix_values 8738 2021-04-28 16:35:53Z antanas 
;
_cod_original_sg_symbol_H-M P2(1)/c
_cod_database_code 8106134

loop_
_symmetry_equiv_pos_as_xyz
'x, y, z'
'-x, y+1/2, -z+1/2'
'-x, -y, -z'
'x, -y-1/2, z-1/2'

loop_
_atom_site_label
_atom_site_type_symbol
_atom_site_fract_x
_atom_site_fract_y
_atom_site_fract_z
_atom_site_U_iso_or_equiv
_atom_site_adp_type
_atom_site_occupancy
_atom_site_symmetry_multiplicity
_atom_site_calc_flag
_atom_site_refinement_flags
_atom_site_disorder_assembly
_atom_site_disorder_group
Cd1 Cd 0.21086(3) 0.30564(5) 0.135909(19) 0.04897(14) Uani 1 1 d . . .
I1 I 0.10370(4) 0.38492(6) 0.239346(19) 0.06907(16) Uani 1 1 d . . .
N2 N 0.2276(4) 0.4310(5) 0.0413(2) 0.0435(11) Uani 1 1 d . . .
O1 O 0.3553(3) 0.4857(5) 0.14293(18) 0.0630(12) Uani 1 1 d . . .
C11 C 0.3780(4) 0.5479(6) 0.0937(3) 0.0447(14) Uani 1 1 d . . .
C9 C 0.0148(4) 0.2435(6) 0.0161(2) 0.0390(13) Uani 1 1 d . . .
N1 N 0.0536(4) 0.2166(5) 0.0760(2) 0.0453(12) Uani 1 1 d . . .
C12 C 0.4756(4) 0.6513(6) 0.0911(3) 0.0481(15) Uani 1 1 d . . .
N3 N 0.3194(4) 0.5248(5) 0.0404(2) 0.0496(12) Uani 1 1 d . . .
H3A H 0.3374 0.5662 0.0064 0.059 Uiso 1 1 calc R . .
C1 C -0.0045(5) 0.1251(7) 0.1109(3) 0.0551(16) Uani 1 1 d . . .
H1A H 0.0226 0.1057 0.1512 0.066 Uiso 1 1 calc R . .
C16 C 0.5440(5) 0.6628(7) 0.1438(3) 0.0605(18) Uani 1 1 d . . .
H16A H 0.5319 0.6072 0.1793 0.073 Uiso 1 1 calc R . .
I2 I 0.34963(4) 0.06365(5) 0.14236(2) 0.07583(17) Uani 1 1 d . . .
C5 C -0.1242(5) 0.2024(7) -0.0688(3) 0.0551(16) Uani 1 1 d . . .
H5A H -0.1899 0.1603 -0.0828 0.066 Uiso 1 1 calc R . .
C2 C -0.1031(5) 0.0563(7) 0.0915(3) 0.0562(17) Uani 1 1 d . . .
H2A H -0.1398 -0.0055 0.1181 0.067 Uiso 1 1 calc R . .
C6 C -0.0660(6) 0.2886(7) -0.1081(3) 0.0629(18) Uani 1 1 d . . .
H6A H -0.0906 0.3025 -0.1492 0.076 Uiso 1 1 calc R . .
C4 C -0.0841(4) 0.1777(6) -0.0070(3) 0.0458(14) Uani 1 1 d . . .
C8 C 0.0728(4) 0.3367(6) -0.0249(3) 0.0451(14) Uani 1 1 d . . .
N4 N 0.6562(5) 0.8423(7) 0.0936(3) 0.086(2) Uani 1 1 d . . .
C3 C -0.1425(4) 0.0831(6) 0.0331(3) 0.0515(16) Uani 1 1 d . . .
H3B H -0.2077 0.0399 0.0188 0.062 Uiso 1 1 calc R . .
C7 C 0.0308(5) 0.3553(7) -0.0854(3) 0.0582(17) Uani 1 1 d . . .
H7A H 0.0688 0.4149 -0.1122 0.070 Uiso 1 1 calc R . .
C13 C 0.4983(5) 0.7358(8) 0.0402(3) 0.067(2) Uani 1 1 d . . .
H13A H 0.4538 0.7314 0.0041 0.081 Uiso 1 1 calc R . .
C15 C 0.6325(6) 0.7616(9) 0.1419(4) 0.080(2) Uani 1 1 d . . .
H15A H 0.6777 0.7704 0.1777 0.097 Uiso 1 1 calc R . .
C14 C 0.5902(6) 0.8294(9) 0.0439(4) 0.088(2) Uani 1 1 d . . .
H14A H 0.6053 0.8856 0.0090 0.106 Uiso 1 1 calc R . .
C10 C 0.1737(5) 0.4208(7) -0.0109(3) 0.0507(16) Uani 1 1 d . . .
H10A H 0.2016 0.4728 -0.0439 0.061 Uiso 1 1 calc R . .
O2 O 0.3222(4) 0.6481(5) -0.0781(2) 0.0749(14) Uani 1 1 d . . .
N5 N 0.3124(4) 0.7162(6) -0.1802(2) 0.0632(15) Uani 1 1 d . . .
C17 C 0.3564(5) 0.7178(7) -0.1227(3) 0.0593(17) Uani 1 1 d . . .
H17A H 0.4181 0.7763 -0.1153 0.071 Uiso 1 1 calc R . .
C18 C 0.2156(6) 0.6316(10) -0.1952(4) 0.106(3) Uani 1 1 d . . .
H18A H 0.1938 0.5799 -0.1589 0.159 Uiso 1 1 calc R . .
H18B H 0.2297 0.5605 -0.2272 0.159 Uiso 1 1 calc R . .
H18C H 0.1586 0.6980 -0.2097 0.159 Uiso 1 1 calc R . .
C19 C 0.3576(7) 0.8036(10) -0.2297(4) 0.108(3) Uani 1 1 d . . .
H19A H 0.4217 0.8546 -0.2138 0.162 Uiso 1 1 calc R . .
H19B H 0.3049 0.8755 -0.2449 0.162 Uiso 1 1 calc R . .
H19C H 0.3759 0.7384 -0.2630 0.162 Uiso 1 1 calc R . .

loop_
_atom_site_aniso_label
_atom_site_aniso_U_11
_atom_site_aniso_U_22
_atom_site_aniso_U_33
_atom_site_aniso_U_23
_atom_site_aniso_U_13
_atom_site_aniso_U_12
Cd1 0.0485(3) 0.0595(3) 0.0388(2) 0.0010(2) 0.00110(19) -0.0130(2)
I1 0.0656(3) 0.0992(4) 0.0425(2) -0.0110(2) 0.0039(2) -0.0033(3)
N2 0.042(3) 0.050(3) 0.039(3) -0.002(2) 0.003(2) -0.012(2)
O1 0.068(3) 0.078(3) 0.043(2) -0.002(2) -0.001(2) -0.037(2)
C11 0.047(4) 0.047(4) 0.041(3) -0.008(3) 0.006(3) -0.007(3)
C9 0.040(3) 0.040(3) 0.037(3) -0.007(3) 0.002(3) -0.007(3)
N1 0.044(3) 0.051(3) 0.042(3) 0.000(2) 0.008(2) -0.012(2)
C12 0.039(3) 0.052(4) 0.054(4) -0.014(3) 0.006(3) -0.009(3)
N3 0.043(3) 0.066(3) 0.039(3) 0.003(2) 0.000(2) -0.021(3)
C1 0.061(4) 0.064(4) 0.041(4) 0.000(3) 0.004(3) -0.012(3)
C16 0.053(4) 0.067(5) 0.061(4) -0.006(3) 0.002(3) -0.018(4)
I2 0.0523(3) 0.0726(3) 0.1012(4) -0.0025(3) -0.0104(3) -0.0015(2)
C5 0.048(4) 0.057(4) 0.058(4) -0.004(3) -0.015(3) -0.009(3)
C2 0.051(4) 0.066(4) 0.052(4) -0.009(3) 0.011(3) -0.019(3)
C6 0.080(5) 0.059(4) 0.048(4) 0.006(3) -0.022(4) -0.014(4)
C4 0.040(3) 0.041(3) 0.056(4) -0.007(3) -0.001(3) -0.004(3)
C8 0.045(3) 0.046(4) 0.044(4) 0.001(3) -0.003(3) -0.011(3)
N4 0.068(4) 0.099(5) 0.090(5) -0.005(4) 0.005(4) -0.041(4)
C3 0.036(3) 0.054(4) 0.064(4) -0.019(3) 0.003(3) -0.017(3)
C7 0.072(4) 0.058(4) 0.044(4) 0.009(3) -0.006(3) -0.020(4)
C13 0.065(4) 0.088(5) 0.048(4) -0.001(4) 0.003(3) -0.036(4)
C15 0.061(5) 0.092(6) 0.087(6) -0.020(5) -0.010(4) -0.029(4)
C14 0.076(5) 0.112(7) 0.077(5) 0.007(5) 0.009(5) -0.046(5)
C10 0.053(4) 0.058(4) 0.042(4) 0.003(3) 0.010(3) -0.020(3)
O2 0.074(3) 0.097(4) 0.053(3) 0.020(3) 0.000(2) -0.028(3)
N5 0.054(3) 0.087(4) 0.049(3) 0.016(3) -0.003(3) -0.011(3)
C17 0.044(4) 0.068(5) 0.067(5) 0.006(4) 0.003(3) -0.009(3)
C18 0.074(5) 0.166(9) 0.078(6) 0.003(6) -0.004(4) -0.043(6)
C19 0.117(7) 0.134(8) 0.071(5) 0.039(5) -0.012(5) -0.042(6)

loop_
_atom_type_symbol
_atom_type_description
_atom_type_scat_dispersion_real
_atom_type_scat_dispersion_imag
_atom_type_scat_source
C C 0.0033 0.0016 'International Tables Vol C Tables 4.2.6.8 and 6.1.1.4'
H H 0.0000 0.0000 'International Tables Vol C Tables 4.2.6.8 and 6.1.1.4'
N N 0.0061 0.0033 'International Tables Vol C Tables 4.2.6.8 and 6.1.1.4'
O O 0.0106 0.0060 'International Tables Vol C Tables 4.2.6.8 and 6.1.1.4'
Cd Cd -0.8075 1.2024 'International Tables Vol C Tables 4.2.6.8 and 6.1.1.4'
I I -0.4742 1.8119 'International Tables Vol C Tables 4.2.6.8 and 6.1.1.4'
S S 0.1246 0.1234 'International Tables Vol C Tables 4.2.6.8 and 6.1.1.4'

loop_
_geom_angle_atom_site_label_1
_geom_angle_atom_site_label_2
_geom_angle_atom_site_label_3
_geom_angle
_geom_angle_site_symmetry_1
_geom_angle_site_symmetry_3
N2 Cd1 O1 68.63(14) . .
N2 Cd1 N1 78.27(15) . .
O1 Cd1 N1 146.08(15) . .
N2 Cd1 I1 130.51(12) . .
O1 Cd1 I1 99.26(10) . .
N1 Cd1 I1 96.51(11) . .
N2 Cd1 I2 109.78(11) . .
O1 Cd1 I2 93.93(13) . .
N1 Cd1 I2 104.31(12) . .
I1 Cd1 I2 119.04(3) . .
C10 N2 N3 114.2(4) . .
C10 N2 Cd1 131.7(4) . .
N3 N2 Cd1 113.8(3) . .
C11 O1 Cd1 116.5(3) . .
O1 C11 N3 121.8(5) . .
O1 C11 C12 121.1(5) . .
N3 C11 C12 117.1(5) . .
N1 C9 C4 120.5(5) . .
N1 C9 C8 121.4(5) . .
C4 C9 C8 118.1(5) . .
C1 N1 C9 117.5(5) . .
C1 N1 Cd1 109.8(4) . .
C9 N1 Cd1 132.6(3) . .
C13 C12 C16 118.3(5) . .
C13 C12 C11 123.9(5) . .
C16 C12 C11 117.8(5) . .
C11 N3 N2 118.5(4) . .
C11 N3 H3A 120.8 . .
N2 N3 H3A 120.8 . .
N1 C1 C2 125.3(6) . .
N1 C1 H1A 117.3 . .
C2 C1 H1A 117.4 . .
C12 C16 C15 117.7(6) . .
C12 C16 H16A 121.2 . .
C15 C16 H16A 121.2 . .
C6 C5 C4 120.0(5) . .
C6 C5 H5A 120.0 . .
C4 C5 H5A 120.0 . .
C3 C2 C1 117.7(6) . .
C3 C2 H2A 121.2 . .
C1 C2 H2A 121.2 . .
C5 C6 C7 119.1(6) . .
C5 C6 H6A 120.5 . .
C7 C6 H6A 120.5 . .
C5 C4 C9 121.2(5) . .
C5 C4 C3 119.9(5) . .
C9 C4 C3 118.9(5) . .
C7 C8 C9 118.3(5) . .
C7 C8 C10 113.7(5) . .
C9 C8 C10 127.9(5) . .
C15 N4 C14 116.3(6) . .
C2 C3 C4 120.1(5) . .
C2 C3 H3B 120.0 . .
C4 C3 H3B 120.0 . .
C8 C7 C6 123.2(6) . .
C8 C7 H7A 118.4 . .
C6 C7 H7A 118.4 . .
C12 C13 C14 118.6(6) . .
C12 C13 H13A 120.7 . .
C14 C13 H13A 120.7 . .
N4 C15 C16 125.0(7) . .
N4 C15 H15A 117.5 . .
C16 C15 H15A 117.5 . .
N4 C14 C13 124.1(7) . .
N4 C14 H14A 118.0 . .
C13 C14 H14A 118.0 . .
N2 C10 C8 127.7(5) . .
N2 C10 H10A 116.1 . .
C8 C10 H10A 116.1 . .
C17 N5 C18 120.8(6) . .
C17 N5 C19 121.7(6) . .
C18 N5 C19 117.5(6) . .
O2 C17 N5 125.5(6) . .
O2 C17 H17A 117.3 . .
N5 C17 H17A 117.3 . .
N5 C18 H18A 109.5 . .
N5 C18 H18B 109.5 . .
H18A C18 H18B 109.5 . .
N5 C18 H18C 109.5 . .
H18A C18 H18C 109.5 . .
H18B C18 H18C 109.5 . .
N5 C19 H19A 109.5 . .
N5 C19 H19B 109.5 . .
H19A C19 H19B 109.5 . .
N5 C19 H19C 109.5 . .
H19A C19 H19C 109.5 . .
H19B C19 H19C 109.5 . .

loop_
_geom_bond_atom_site_label_1
_geom_bond_atom_site_label_2
_geom_bond_distance
_geom_bond_site_symmetry_2
Cd1 N2 2.343(5) .
Cd1 O1 2.399(4) .
Cd1 N1 2.409(5) .
Cd1 I1 2.7394(16) .
Cd1 I2 2.7587(16) .
N2 C10 1.280(7) .
N2 N3 1.409(6) .
O1 C11 1.242(6) .
C11 N3 1.341(7) .
C11 C12 1.521(7) .
C9 N1 1.374(7) .
C9 C4 1.421(7) .
C9 C8 1.432(7) .
N1 C1 1.342(7) .
C12 C13 1.372(8) .
C12 C16 1.383(8) .
N3 H3A 0.8600 .
C1 C2 1.406(8) .
C1 H1A 0.9300 .
C16 C15 1.406(9) .
C16 H16A 0.9300 .
C5 C6 1.374(8) .
C5 C4 1.412(8) .
C5 H5A 0.9300 .
C2 C3 1.348(8) .
C2 H2A 0.9300 .
C6 C7 1.399(8) .
C6 H6A 0.9300 .
C4 C3 1.429(8) .
C8 C7 1.387(8) .
C8 C10 1.472(7) .
N4 C15 1.312(9) .
N4 C14 1.317(9) .
C3 H3B 0.9300 .
C7 H7A 0.9300 .
C13 C14 1.408(9) .
C13 H13A 0.9300 .
C15 H15A 0.9300 .
C14 H14A 0.9300 .
C10 H10A 0.9300 .
O2 C17 1.237(7) .
N5 C17 1.325(7) .
N5 C18 1.436(8) .
N5 C19 1.455(8) .
C17 H17A 0.9300 .
C18 H18A 0.9600 .
C18 H18B 0.9600 .
C18 H18C 0.9600 .
C19 H19A 0.9600 .
C19 H19B 0.9600 .
C19 H19C 0.9600 .

loop_
_geom_hbond_atom_site_label_D
_geom_hbond_atom_site_label_H
_geom_hbond_atom_site_label_A
_geom_hbond_distance_DH
_geom_hbond_distance_HA
_geom_hbond_distance_DA
_geom_hbond_angle_DHA
_geom_hbond_site_symmetry_A
N3 H3A O2 0.86 1.96 2.782(6) 159.1 .
